data_4300061
loop_
_publ_author_name
'Francesco Neve'
'Alessandra Crispini'
'Oriano Francescangeli'

_publ_contact_author
;
     Dr. F. Neve
     Dipartimento di Chimica
     Universit\'a della Calabria
     I-87030 Arcavacata di Rende, Cosenza
     Italy
;
_publ_contact_author_email f.neve@unical.it
_publ_contact_author_fax '39 984 492044'
_publ_contact_author_phone '39 984 492060'
_publ_section_title
;
Structural Studies on Layered Alkylpyridinium Iodopalladate Networks
;
_journal_name_full 'Inorganic Chemistry'
_journal_page_first 1187
_journal_page_last 1194
_journal_paper_doi 10.1021/ic9906959
_journal_volume 39
_journal_year 2000
_chemical_compound_source 'chemical synthesis'
_chemical_formula_sum 'C38 H68 I6 N2 Pd2'
_chemical_formula_weight 1527.2
_chemical_name_systematic
;
bis[(N-tetradecyl)pyridinium]hexaiododipalladate(II)
;
_space_group_IT_number 2
_symmetry_cell_setting triclinic
_symmetry_space_group_name_Hall '-P 1'
_symmetry_space_group_name_H-M 'P -1'
_cell_angle_alpha 92.11(4)
_cell_angle_beta 90.07(4)
_cell_angle_gamma 104.53(3)
_cell_formula_units_Z 3.00
_cell_length_a 9.399(4)
_cell_length_b 14.264(6)
_cell_length_c 29.42(1)
_cell_measurement_radiation 'Mo K\a'
_cell_measurement_temperature 298
_cell_measurement_wavelength 0.710730
_cell_volume 3815(3)
_computing_cell_refinement 'Siemens P3/V'
_computing_data_collection 'Siemens P3/V,(VMS vers 4.21/V, 1990)'
_computing_data_reduction 'Siemens SHELXTL-PLUS,(VMS vers 4.21/V , 1990)'
_computing_molecular_graphics 'Siemens XP'
_computing_publication_material 'Siemens SHELXTL-PLUS and PARST'
_computing_structure_refinement 'Siemens SHELXTL-PLUS'
_computing_structure_solution 'Siemens SHELXTL-PLUS'
_diffrn_ambient_temperature 298
_diffrn_measurement_device 'Siemens R3m/V diffractometer'
_diffrn_measurement_method \w-2\q
_diffrn_radiation_monochromator 'highly-oriented graphite crystal'
_diffrn_radiation_source 'fine-focus xray_tube'
_diffrn_radiation_type 'Mo K\a'
_diffrn_radiation_wavelength 0.710730
_diffrn_reflns_av_R_equivalents 0.063
_diffrn_reflns_limit_h_max 10
_diffrn_reflns_limit_h_min 0
_diffrn_reflns_limit_k_max 14
_diffrn_reflns_limit_k_min -15
_diffrn_reflns_limit_l_max 31
_diffrn_reflns_limit_l_min -31
_diffrn_reflns_number 10769
_diffrn_reflns_theta_max 22.5
_diffrn_reflns_theta_min 1.5
_exptl_absorpt_coefficient_mu 43.7408
_exptl_absorpt_correction_T_max 0.2997
_exptl_absorpt_correction_T_min 0.2153
_exptl_absorpt_correction_type semi-empirical
_exptl_crystal_colour black
_exptl_crystal_density_diffrn 1.9944
_exptl_crystal_description needle
_exptl_crystal_F_000 2160.00
_exptl_crystal_size_max 0.38
_exptl_crystal_size_mid 0.09
_exptl_crystal_size_min 0.52
_refine_diff_density_max 1.32
_refine_diff_density_min -1.06
_refine_ls_extinction_method none
_refine_ls_goodness_of_fit_obs 0.91
_refine_ls_hydrogen_treatment '"riding model" with fixed isotropic U'
_refine_ls_matrix_type full
_refine_ls_number_parameters 649
_refine_ls_number_reflns 4897
_refine_ls_R_factor_all 0.1204
_refine_ls_R_factor_obs 0.0617
_refine_ls_shift/esd_max 0.000
_refine_ls_shift/esd_mean 0.002
_refine_ls_structure_factor_coef F
_refine_ls_weighting_details 'w = 1/(\s^2^(F)+ 0.0049*F^2^))'
_refine_ls_weighting_scheme calc
_refine_ls_wR_factor_all 0.1074
_refine_ls_wR_factor_obs 0.0660
_reflns_number_observed 4897
_reflns_number_total 10029
_reflns_observed_criterion >2\s(I)
_cod_depositor_comments
;
The following automatic conversions were performed:

'_refine_ls_weighting_scheme' value '1/(\s^2^(F)+ 0.0049*F^2^))' was
changed to 'calc'. New tag '_refine_ls_weighting_details' was
created. The value of the new tag was set to 'w = 1/(\s^2^(F)+
0.0049*F^2^))'.

Automatic conversion script
Id: cif_fix_values 3143 2015-03-26 13:38:13Z robertas 
;
_cod_original_formula_sum 'C38 H68 N2 Pd2 I6'
_cod_database_code 4300061

loop_
_symmetry_equiv_pos_as_xyz
x,y,z
-x,-y,-z

loop_
_atom_site_aniso_label
_atom_site_aniso_U_11
_atom_site_aniso_U_22
_atom_site_aniso_U_33
_atom_site_aniso_U_23
_atom_site_aniso_U_13
_atom_site_aniso_U_12
Pd1 0.066(1) 0.090(2) 0.047(1) -0.003(1) -0.0065(9) 0.040(1)
Pd2 0.045(1) 0.084(1) 0.063(1) -0.010(1) -0.0083(9) 0.025(1)
Pd3 0.0436(9) 0.061(1) 0.043(1) -0.0023(9) -0.0009(8) 0.0056(8)
I1 0.075(1) 0.089(1) 0.073(1) 0.001(1) -0.0077(9) 0.033(1)
I2 0.156(2) 0.122(2) 0.054(1) 0.004(1) -0.021(1) 0.062(2)
I3 0.0562(9) 0.079(1) 0.058(1) 0.0032(9) -0.0146(8) 0.0223(8)
I4 0.074(1) 0.109(1) 0.055(1) -0.013(1) -0.0173(9) 0.033(1)
I5 0.0524(9) 0.084(1) 0.081(1) 0.006(1) -0.0018(9) 0.0175(9)
I6 0.061(1) 0.124(2) 0.092(2) -0.029(1) -0.007(1) 0.007(1)
I7 0.076(1) 0.064(1) 0.057(1) 0.0015(9) 0.0029(9) 0.0114(9)
I8 0.0551(9) 0.068(1) 0.068(1) -0.0060(9) 0.0145(8) 0.0104(8)
I9 0.063(1) 0.085(1) 0.090(1) -0.001(1) 0.028(1) 0.0027(9)
N1 0.05(1) 0.05(1) 0.04(1) 0.027(9) -0.011(9) -0.001(9)
C1 0.05(2) 0.11(2) 0.08(2) -0.02(2) -0.01(1) 0.05(1)
C2 0.06(2) 0.15(3) 0.08(2) -0.02(2) -0.04(2) 0.03(2)
C3 0.12(2) 0.04(1) 0.07(2) -0.00(1) -0.03(2) 0.03(2)
C4 0.08(2) 0.06(2) 0.06(2) -0.02(1) -0.01(1) 0.03(1)
C5 0.05(1) 0.06(2) 0.10(2) -0.03(2) 0.03(1) 0.02(1)
N2 0.05(1) 0.09(2) 0.03(1) 0.02(1) 0.01(1) 0.02(1)
C6 0.06(2) 0.07(2) 0.07(2) -0.03(1) -0.01(1) 0.03(1)
C7 0.06(2) 0.10(2) 0.09(2) -0.05(2) -0.00(2) 0.02(2)
C8 0.09(2) 0.06(2) 0.06(2) 0.00(1) -0.04(2) 0.02(2)
C9 0.07(2) 0.10(2) 0.06(2) 0.01(2) 0.00(1) 0.03(2)
C10 0.04(1) 0.08(2) 0.06(2) 0.03(2) -0.00(1) 0.02(1)
N3 0.07(1) 0.04(1) 0.04(1) 0.001(9) -0.00(1) 0.00(1)
C11 0.07(2) 0.11(2) 0.07(2) 0.01(2) 0.01(1) 0.05(2)
C12 0.06(2) 0.07(2) 0.08(2) -0.01(2) -0.04(1) -0.00(1)
C13 0.10(2) 0.06(2) 0.08(2) -0.01(2) 0.01(2) 0.01(2)
C14 0.10(2) 0.08(2) 0.11(3) -0.02(2) 0.04(2) 0.03(2)
C15 0.08(2) 0.08(2) 0.07(2) -0.03(2) -0.01(2) -0.00(2)
C16 0.04(1) 0.09(2) 0.06(2) -0.02(2) -0.02(1) 0.01(1)
C17 0.06(1) 0.07(2) 0.04(1) 0.01(1) 0.00(1) 0.02(1)
C18 0.05(1) 0.06(2) 0.08(2) 0.00(2) -0.01(1) 0.01(1)
C19 0.06(2) 0.06(2) 0.06(2) 0.00(1) -0.01(1) 0.01(1)
C20 0.05(1) 0.09(2) 0.04(1) -0.02(1) -0.00(1) 0.02(1)
C21 0.05(1) 0.07(2) 0.04(1) 0.01(1) -0.01(1) 0.02(1)
C22 0.06(1) 0.07(2) 0.06(2) 0.03(1) 0.01(1) -0.00(1)
C23 0.05(1) 0.09(2) 0.04(1) 0.02(1) -0.00(1) 0.00(1)
C24 0.07(2) 0.08(2) 0.06(2) 0.01(1) 0.01(1) 0.02(1)
C25 0.07(2) 0.09(2) 0.04(1) 0.03(1) 0.01(1) 0.01(1)
C26 0.07(2) 0.09(2) 0.04(2) -0.00(1) -0.02(1) 0.01(1)
C27 0.06(1) 0.08(2) 0.05(2) -0.01(1) -0.01(1) 0.02(1)
C28 0.08(2) 0.09(2) 0.05(2) -0.03(1) -0.02(1) 0.02(2)
C29 0.07(2) 0.14(3) 0.10(3) -0.03(2) -0.04(2) 0.04(2)
C30 0.06(1) 0.07(2) 0.04(1) -0.00(1) 0.00(1) 0.01(1)
C31 0.03(1) 0.06(2) 0.04(1) 0.01(1) -0.01(1) 0.01(1)
C32 0.05(1) 0.08(2) 0.06(2) -0.01(1) -0.01(1) 0.01(1)
C33 0.05(1) 0.09(2) 0.04(1) 0.01(1) -0.01(1) 0.02(1)
C34 0.04(1) 0.08(2) 0.05(2) 0.00(1) -0.00(1) 0.03(1)
C35 0.07(2) 0.08(2) 0.05(2) 0.01(1) 0.00(1) 0.01(1)
C36 0.05(1) 0.06(2) 0.08(2) -0.01(1) -0.01(1) 0.02(1)
C37 0.08(2) 0.06(2) 0.04(1) -0.00(1) -0.01(1) 0.03(1)
C38 0.06(2) 0.09(2) 0.04(1) 0.00(1) -0.01(1) 0.01(1)
C39 0.06(1) 0.06(2) 0.04(1) -0.00(1) -0.00(1) 0.00(1)
C40 0.06(2) 0.07(2) 0.07(2) 0.01(2) -0.00(1) 0.01(1)
C41 0.07(2) 0.06(2) 0.08(2) -0.00(2) 0.01(2) 0.01(1)
C42 0.11(2) 0.07(2) 0.04(2) 0.00(1) -0.01(1) -0.01(2)
C43 0.10(2) 0.17(3) 0.07(2) -0.03(2) -0.05(2) 0.04(2)
C44 0.08(2) 0.05(2) 0.09(2) -0.01(2) 0.00(2) 0.00(1)
C45 0.09(2) 0.08(2) 0.04(2) 0.00(1) 0.00(1) 0.00(2)
C46 0.07(2) 0.07(2) 0.04(2) -0.01(1) -0.01(1) 0.02(1)
C47 0.07(2) 0.06(2) 0.08(2) -0.00(2) -0.04(2) 0.01(1)
C48 0.06(2) 0.09(2) 0.07(2) -0.00(2) 0.00(1) 0.03(1)
C49 0.08(2) 0.08(2) 0.06(2) -0.00(2) -0.01(2) 0.02(2)
C50 0.08(2) 0.06(2) 0.08(2) 0.02(2) -0.00(2) 0.02(1)
C51 0.07(2) 0.06(2) 0.07(2) 0.01(1) 0.00(1) 0.02(1)
C52 0.08(2) 0.06(2) 0.07(2) -0.02(1) -0.01(1) 0.02(1)
C53 0.08(2) 0.08(2) 0.05(2) 0.03(1) 0.01(1) 0.03(1)
C54 0.07(2) 0.07(2) 0.11(2) -0.00(2) -0.04(2) 0.02(1)
C55 0.07(2) 0.09(2) 0.07(2) -0.00(2) -0.01(1) 0.03(1)
C56 0.10(2) 0.14(3) 0.09(2) -0.01(2) -0.03(2) 0.05(2)
C57 0.13(3) 0.09(2) 0.13(3) 0.00(2) -0.05(2) 0.05(2)

loop_
_atom_site_label
_atom_site_occupancy
_atom_site_fract_x
_atom_site_fract_y
_atom_site_fract_z
_atom_site_U_iso_or_equiv
_atom_site_thermal_displace_type
_atom_site_type_symbol
_atom_site_calc_flag
_atom_site_calc_attached_atom
Pd1 1.00 0.0243(2) 0.2252(2) 0.20869(6) 0.0693(8) aniso Pd . .
Pd2 1.00 0.2160(2) 0.4768(2) 0.16485(7) 0.0659(8) aniso Pd . .
Pd3 1.00 0.8836(2) 0.8780(1) 0.01924(6) 0.0514(6) aniso Pd . .
I1 1.00 -0.1684(2) 0.0721(1) 0.17593(6) 0.0815(8) aniso I . .
I2 1.00 0.0646(3) 0.1353(2) 0.28013(7) 0.114(1) aniso I . .
I3 1.00 0.0121(2) 0.3237(1) 0.13550(6) 0.0666(6) aniso I . .
I4 1.00 0.2193(2) 0.3803(1) 0.23854(6) 0.0821(7) aniso I . .
I5 1.00 0.2031(2) 0.5657(1) 0.08925(6) 0.0746(7) aniso I . .
I6 1.00 0.4265(2) 0.6177(2) 0.19747(7) 0.0962(9) aniso I . .
I7 1.00 0.8956(2) 0.6996(1) 0.00198(6) 0.0684(7) aniso I . .
I8 1.00 0.8875(2) 1.0613(1) 0.03157(6) 0.0658(6) aniso I . .
I9 1.00 0.6515(2) 0.8267(1) 0.06928(7) 0.0824(8) aniso I . .
N1 1.00 0.498(2) 0.235(1) 0.1383(6) 0.048(7) aniso N . .
C1 1.00 0.350(3) 0.218(2) 0.1346(9) 0.08(1) aniso C . .
C2 1.00 0.276(3) 0.148(3) 0.104(1) 0.10(1) aniso C . .
C3 1.00 0.342(3) 0.090(2) 0.0784(9) 0.08(1) aniso C . .
C4 1.00 0.490(3) 0.109(2) 0.0841(8) 0.07(1) aniso C . .
C5 1.00 0.566(2) 0.180(2) 0.1126(9) 0.07(1) aniso C . .
N2 1.00 0.710(2) 0.520(1) 0.0894(6) 0.061(8) aniso N . .
C6 1.00 0.570(3) 0.504(2) 0.0841(8) 0.07(1) aniso C . .
C7 1.00 0.496(3) 0.430(2) 0.055(1) 0.08(1) aniso C . .
C8 1.00 0.564(3) 0.372(2) 0.0337(9) 0.08(1) aniso C . .
C9 1.00 0.713(3) 0.386(2) 0.0385(9) 0.08(1) aniso C . .
C10 1.00 0.786(2) 0.462(2) 0.0658(9) 0.06(1) aniso C . .
N3 1.00 0.291(2) 0.946(1) 0.1858(6) 0.052(7) aniso N . .
C11 1.00 0.150(3) 0.945(2) 0.1792(9) 0.08(1) aniso C . .
C12 1.00 0.071(3) 0.890(2) 0.1419(9) 0.07(1) aniso C . .
C13 1.00 0.136(4) 0.832(2) 0.117(1) 0.09(1) aniso C . .
C14 1.00 0.277(4) 0.835(2) 0.124(1) 0.10(1) aniso C . .
C15 1.00 0.354(3) 0.890(2) 0.1589(9) 0.08(1) aniso C . .
C16 1.00 0.580(2) 0.309(2) 0.1701(8) 0.07(1) aniso C . .
C17 1.00 0.591(2) 0.271(2) 0.2181(7) 0.06(1) aniso C . .
C18 1.00 0.696(2) 0.345(2) 0.2479(9) 0.07(1) aniso C . .
C19 1.00 0.721(2) 0.306(2) 0.2938(8) 0.064(9) aniso C . .
C20 1.00 0.845(2) 0.374(2) 0.3236(7) 0.061(9) aniso C . .
C21 1.00 0.873(2) 0.336(2) 0.3692(7) 0.054(9) aniso C . .
C22 1.00 0.992(2) 0.401(2) 0.3967(8) 0.07(1) aniso C . .
C23 1.00 1.019(2) 0.365(2) 0.4440(7) 0.06(1) aniso C . .
C24 1.00 1.142(3) 0.432(2) 0.4720(8) 0.07(1) aniso C . .
C25 1.00 1.167(2) 0.397(2) 0.5183(7) 0.07(1) aniso C . .
C26 1.00 1.297(3) 0.460(2) 0.5440(8) 0.07(1) aniso C . .
C27 1.00 1.316(2) 0.428(2) 0.5917(8) 0.067(9) aniso C . .
C28 1.00 1.444(3) 0.495(2) 0.6163(8) 0.08(1) aniso C . .
C29 1.00 1.471(3) 0.462(2) 0.663(1) 0.11(1) aniso C . .
C30 1.00 0.799(2) 0.600(2) 0.1209(7) 0.061(9) aniso C . .
C31 1.00 0.825(2) 0.564(1) 0.1655(7) 0.048(8) aniso C . .
C32 1.00 0.929(2) 0.643(2) 0.1950(8) 0.067(9) aniso C . .
C33 1.00 0.958(2) 0.610(2) 0.2418(7) 0.06(1) aniso C . .
C34 1.00 1.073(2) 0.682(2) 0.2690(7) 0.059(9) aniso C . .
C35 1.00 1.105(3) 0.647(2) 0.3158(8) 0.07(1) aniso C . .
C36 1.00 1.225(2) 0.715(2) 0.3429(8) 0.063(9) aniso C . .
C37 1.00 1.248(2) 0.681(2) 0.3904(7) 0.06(1) aniso C . .
C38 1.00 1.378(2) 0.748(2) 0.4165(7) 0.07(1) aniso C . .
C39 1.00 1.396(2) 0.710(2) 0.4647(7) 0.054(9) aniso C . .
C40 1.00 1.525(2) 0.776(2) 0.4901(9) 0.07(1) aniso C . .
C41 1.00 1.545(3) 0.744(2) 0.5378(9) 0.07(1) aniso C . .
C42 1.00 1.670(3) 0.805(2) 0.5637(8) 0.08(1) aniso C . .
C43 1.00 1.696(3) 0.776(2) 0.6096(9) 0.12(2) aniso C . .
C44 1.00 0.379(3) 1.012(2) 0.2209(9) 0.08(1) aniso C . .
C45 1.00 0.383(3) 0.967(2) 0.2654(8) 0.08(1) aniso C . .
C46 1.00 0.488(3) 1.035(2) 0.3009(7) 0.06(1) aniso C . .
C47 1.00 0.503(3) 0.994(2) 0.3455(9) 0.08(1) aniso C . .
C48 1.00 0.623(3) 1.059(2) 0.3756(9) 0.08(1) aniso C . .
C49 1.00 0.642(3) 1.026(2) 0.4218(9) 0.08(1) aniso C . .
C50 1.00 0.763(3) 1.088(2) 0.4496(9) 0.08(1) aniso C . .
C51 1.00 0.785(3) 1.055(2) 0.4948(8) 0.07(1) aniso C . .
C52 1.00 0.914(3) 1.118(2) 0.5248(9) 0.07(1) aniso C . .
C53 1.00 0.937(3) 1.087(2) 0.5717(8) 0.07(1) aniso C . .
C54 1.00 1.059(3) 1.153(2) 0.599(1) 0.08(1) aniso C . .
C55 1.00 1.083(3) 1.119(2) 0.6448(9) 0.08(1) aniso C . .
C56 1.00 1.212(3) 1.186(2) 0.670(1) 0.11(2) aniso C . .
C57 1.00 1.233(3) 1.155(2) 0.720(1) 0.12(2) aniso C . .
H7A 1.00 0.392(3) 0.421(2) 0.051(1) 0.08 iso H . C7
H25A 1.00 1.080(2) 0.395(2) 0.5360(7) 0.08 iso H . C25
H25B 1.00 1.181(2) 0.333(2) 0.5147(7) 0.08 iso H . C25
H13A 1.00 0.080(4) 0.789(2) 0.094(1) 0.08 iso H . C13
H26A 1.00 1.384(3) 0.459(2) 0.5273(8) 0.08 iso H . C26
H26B 1.00 1.285(3) 0.525(2) 0.5460(8) 0.08 iso H . C26
H1A 1.00 0.298(3) 0.255(2) 0.1530(9) 0.08 iso H . C1
H27A 1.00 1.331(2) 0.364(2) 0.5899(8) 0.08 iso H . C27
H27B 1.00 1.228(2) 0.428(2) 0.6085(8) 0.08 iso H . C27
H14A 1.00 0.325(4) 0.798(2) 0.104(1) 0.08 iso H . C14
H28A 1.00 1.530(3) 0.498(2) 0.5985(8) 0.08 iso H . C28
H28B 1.00 1.425(3) 0.558(2) 0.6194(8) 0.08 iso H . C28
H8A 1.00 0.509(3) 0.319(2) 0.0145(9) 0.08 iso H . C8
H29A 1.00 1.554(3) 0.508(2) 0.677(1) 0.08 iso H . C29
H29B 1.00 1.490(3) 0.400(2) 0.660(1) 0.08 iso H . C29
H29C 1.00 1.385(3) 0.459(2) 0.681(1) 0.08 iso H . C29
H15A 1.00 0.454(3) 0.889(2) 0.1643(9) 0.08 iso H . C15
H30A 1.00 0.746(2) 0.649(2) 0.1252(7) 0.08 iso H . C30
H30B 1.00 0.892(2) 0.628(2) 0.1072(7) 0.08 iso H . C30
H5A 1.00 0.671(2) 0.191(2) 0.1147(9) 0.08 iso H . C5
H31A 1.00 0.733(2) 0.543(1) 0.1807(7) 0.08 iso H . C31
H31B 1.00 0.868(2) 0.510(1) 0.1611(7) 0.08 iso H . C31
H16A 1.00 0.677(2) 0.333(2) 0.1587(8) 0.08 iso H . C16
H32A 1.00 0.885(2) 0.697(2) 0.1988(8) 0.08 iso H . C32
H32B 1.00 1.020(2) 0.664(2) 0.1795(8) 0.08 iso H . C32
H16B 1.00 0.531(2) 0.361(2) 0.1724(8) 0.08 iso H . C16
H33A 1.00 0.990(2) 0.551(2) 0.2380(7) 0.08 iso H . C33
H33B 1.00 0.868(2) 0.597(2) 0.2586(7) 0.08 iso H . C33
H9A 1.00 0.764(3) 0.344(2) 0.0232(9) 0.08 iso H . C9
H34A 1.00 1.162(2) 0.696(2) 0.2519(7) 0.08 iso H . C34
H34B 1.00 1.040(2) 0.740(2) 0.2736(7) 0.08 iso H . C34
H17A 1.00 0.625(2) 0.213(2) 0.2154(7) 0.08 iso H . C17
H35A 1.00 1.133(3) 0.587(2) 0.3111(8) 0.08 iso H . C35
H35B 1.00 1.017(3) 0.636(2) 0.3332(8) 0.08 iso H . C35
H17B 1.00 0.495(2) 0.257(2) 0.2317(7) 0.08 iso H . C17
H36A 1.00 1.315(2) 0.723(2) 0.3265(8) 0.08 iso H . C36
H36B 1.00 1.201(2) 0.777(2) 0.3461(8) 0.08 iso H . C36
H3A 1.00 0.288(3) 0.040(2) 0.0577(9) 0.08 iso H . C3
H37A 1.00 1.160(2) 0.678(2) 0.4076(7) 0.08 iso H . C37
H37B 1.00 1.264(2) 0.617(2) 0.3874(7) 0.08 iso H . C37
H18A 1.00 0.789(2) 0.363(2) 0.2327(9) 0.08 iso H . C18
H38A 1.00 1.467(2) 0.751(2) 0.3997(7) 0.08 iso H . C38
H38B 1.00 1.362(2) 0.812(2) 0.4197(7) 0.08 iso H . C38
H18B 1.00 0.657(2) 0.400(2) 0.2526(9) 0.08 iso H . C18
H39A 1.00 1.412(2) 0.646(2) 0.4616(7) 0.08 iso H . C39
H39B 1.00 1.308(2) 0.707(2) 0.4816(7) 0.08 iso H . C39
H10A 1.00 0.891(2) 0.477(2) 0.0687(9) 0.08 iso H . C10
H40A 1.00 1.613(2) 0.777(2) 0.4732(9) 0.08 iso H . C40
H40B 1.00 1.510(2) 0.840(2) 0.4924(9) 0.08 iso H . C40
H19A 1.00 0.631(2) 0.296(2) 0.3104(8) 0.08 iso H . C19
H41A 1.00 1.559(3) 0.679(2) 0.5353(9) 0.08 iso H . C41
H41B 1.00 1.457(3) 0.743(2) 0.5544(9) 0.08 iso H . C41
H19B 1.00 0.746(2) 0.245(2) 0.2888(8) 0.08 iso H . C19
H42A 1.00 1.654(3) 0.869(2) 0.5663(8) 0.08 iso H . C42
H42B 1.00 1.758(3) 0.807(2) 0.5464(8) 0.08 iso H . C42
H2A 1.00 0.171(3) 0.139(3) 0.101(1) 0.08 iso H . C2
H43A 1.00 1.780(3) 0.822(2) 0.6231(9) 0.08 iso H . C43
H43B 1.00 1.714(3) 0.713(2) 0.6079(9) 0.08 iso H . C43
H43C 1.00 1.611(3) 0.775(2) 0.6279(9) 0.08 iso H . C43
H20A 1.00 0.819(2) 0.435(2) 0.3289(7) 0.08 iso H . C20
H44A 1.00 0.477(3) 1.033(2) 0.2103(9) 0.08 iso H . C44
H44B 1.00 0.337(3) 1.066(2) 0.2254(9) 0.08 iso H . C44
H20B 1.00 0.934(2) 0.385(2) 0.3067(7) 0.08 iso H . C20
H45A 1.00 0.286(3) 0.951(2) 0.2775(8) 0.08 iso H . C45
H45B 1.00 0.416(3) 0.909(2) 0.2606(8) 0.08 iso H . C45
H6A 1.00 0.518(3) 0.545(2) 0.1002(8) 0.08 iso H . C6
H46A 1.00 0.451(3) 1.091(2) 0.3063(7) 0.08 iso H . C46
H46B 1.00 0.584(3) 1.053(2) 0.2876(7) 0.08 iso H . C46
H21A 1.00 0.897(2) 0.276(2) 0.3640(7) 0.08 iso H . C21
H47A 1.00 0.412(3) 0.984(2) 0.3611(9) 0.08 iso H . C47
H47B 1.00 0.527(3) 0.932(2) 0.3404(9) 0.08 iso H . C47
H21B 1.00 0.784(2) 0.327(2) 0.3864(7) 0.08 iso H . C21
H48A 1.00 0.601(3) 1.121(2) 0.3790(9) 0.08 iso H . C48
H48B 1.00 0.715(3) 1.066(2) 0.3601(9) 0.08 iso H . C48
H11A 1.00 0.102(3) 0.982(2) 0.1994(9) 0.08 iso H . C11
H49A 1.00 0.660(3) 0.962(2) 0.4186(9) 0.08 iso H . C49
H49B 1.00 0.552(3) 1.021(2) 0.4379(9) 0.08 iso H . C49
H22A 1.00 1.082(2) 0.409(2) 0.3799(8) 0.08 iso H . C22
H50A 1.00 0.744(3) 1.151(2) 0.4532(9) 0.08 iso H . C50
H50B 1.00 0.853(3) 1.093(2) 0.4331(9) 0.08 iso H . C50
H22B 1.00 0.969(2) 0.462(2) 0.4009(8) 0.08 iso H . C22
H51A 1.00 0.696(3) 1.050(2) 0.5113(8) 0.08 iso H . C51
H51B 1.00 0.802(3) 0.991(2) 0.4909(8) 0.08 iso H . C51
H4A 1.00 0.543(3) 0.069(2) 0.0672(8) 0.08 iso H . C4
H52A 1.00 0.898(3) 1.182(2) 0.5278(9) 0.08 iso H . C52
H52B 1.00 1.003(3) 1.121(2) 0.5084(9) 0.08 iso H . C52
H23A 1.00 1.041(2) 0.303(2) 0.4399(7) 0.08 iso H . C23
H53A 1.00 0.956(3) 1.024(2) 0.5690(8) 0.08 iso H . C53
H53B 1.00 0.847(3) 1.082(2) 0.5882(8) 0.08 iso H . C53
H23B 1.00 0.929(2) 0.357(2) 0.4609(7) 0.08 iso H . C23
H54A 1.00 1.038(3) 1.215(2) 0.602(1) 0.08 iso H . C54
H54B 1.00 1.148(3) 1.159(2) 0.582(1) 0.08 iso H . C54
H12A 1.00 -0.027(3) 0.893(2) 0.1348(9) 0.08 iso H . C12
H55A 1.00 0.996(3) 1.115(2) 0.6623(9) 0.08 iso H . C55
H55B 1.00 1.101(3) 1.056(2) 0.6417(9) 0.08 iso H . C55
H24A 1.00 1.120(3) 0.494(2) 0.4759(8) 0.08 iso H . C24
H56A 1.00 1.300(3) 1.187(2) 0.653(1) 0.08 iso H . C56
H56B 1.00 1.197(3) 1.250(2) 0.671(1) 0.08 iso H . C56
H24B 1.00 1.231(3) 0.439(2) 0.4552(8) 0.08 iso H . C24
H57A 1.00 1.315(3) 1.200(2) 0.734(1) 0.08 iso H . C57
H57B 1.00 1.249(3) 1.091(2) 0.719(1) 0.08 iso H . C57
H57C 1.00 1.146(3) 1.154(2) 0.737(1) 0.08 iso H . C57

loop_
_atom_type_symbol
_atom_type_number_in_cell
_atom_type_description
_atom_type_scat_dispersion_real
_atom_type_scat_dispersion_imag
_atom_type_scat_source
C 38 Carbon 0.0020 0.0020 'IT.4  Tab.2.2A 2.3.1'
H 68 Hydrogen 0.0000 0.0000 'IT.4  Tab.2.2C      '
N 2 Nitrogen 0.0040 0.0030 'IT.4  Tab.2.2A 2.3.1'
Pd 2 Palladium -1.1770 1.0070 'IT.4  Tab.2.2A 2.3.1'
I 6 Iodine -0.7260 1.8120 'IT.4  Tab.2.2A 2.3.1'

loop_
_diffrn_attenuator_code
_diffrn_attenuator_scale
? ?

loop_
_geom_angle_atom_site_label_1
_geom_angle_atom_site_label_2
_geom_angle_atom_site_label_3
_geom_angle
I3 Pd1 I4 85.33(9)
I2 Pd1 I4 90.4(1)
I2 Pd1 I3 174.2(1)
I1 Pd1 I4 178.0(1)
I1 Pd1 I3 92.8(1)
I1 Pd1 I2 91.4(1)
I5 Pd2 I6 92.3(1)
I4 Pd2 I6 90.6(1)
I4 Pd2 I5 177.1(1)
I3 Pd2 I6 175.2(1)
I3 Pd2 I5 91.8(1)
I3 Pd2 I4 85.29(9)
I8 Pd3 I9 91.27(9)
I7 Pd3 I9 93.25(9)
I7 Pd3 I8 175.4(1)
Pd1 I3 Pd2 94.2(1)
Pd1 I4 Pd2 95.1(1)
C5 N1 C16 121(2)
C1 N1 C16 120(2)
C1 N1 C5 118(2)
N1 C1 C2 119(2)
C1 C2 C3 123(3)
C2 C3 C4 115(3)
C3 C4 C5 122(2)
N1 C5 C4 121(2)
C10 N2 C30 118(2)
C6 N2 C30 122(2)
C6 N2 C10 120(2)
N2 C6 C7 120(2)
C6 C7 C8 122(3)
C7 C8 C9 120(3)
C8 C9 C10 117(3)
N2 C10 C9 121(2)
C15 N3 C44 121(2)
C11 N3 C44 120(2)
C11 N3 C15 120(2)
N3 C11 C12 119(2)
C11 C12 C13 119(2)
C12 C13 C14 120(3)
C13 C14 C15 121(3)
N3 C15 C14 121(2)
N1 C16 C17 113(2)
C16 C17 C18 111(2)
C17 C18 C19 113(2)
C18 C19 C20 115(2)
C19 C20 C21 116(2)
C20 C21 C22 115(2)
C21 C22 C23 116(2)
C22 C23 C24 115(2)
C23 C24 C25 115(2)
C24 C25 C26 115(2)
C25 C26 C27 114(2)
C26 C27 C28 112(2)
C27 C28 C29 114(2)
N2 C30 C31 112(2)
C30 C31 C32 111(2)
C31 C32 C33 113(2)
C32 C33 C34 114(2)
C33 C34 C35 114(2)
C34 C35 C36 115(2)
C35 C36 C37 114(2)
C36 C37 C38 113(2)
C37 C38 C39 111(2)
C38 C39 C40 111(2)
C39 C40 C41 113(2)
C40 C41 C42 115(2)
C41 C42 C43 117(2)
N3 C44 C45 114(2)
C44 C45 C46 113(2)
C45 C46 C47 116(2)
C46 C47 C48 113(2)
C47 C48 C49 117(2)
C48 C49 C50 116(2)
C49 C50 C51 116(2)
C50 C51 C52 117(2)
C51 C52 C53 119(2)
C52 C53 C54 115(2)
C53 C54 C55 115(2)
C54 C55 C56 112(2)
C55 C56 C57 113(2)

loop_
_geom_bond_atom_site_label_1
_geom_bond_atom_site_label_2
_geom_bond_distance
Pd1 I1 2.614(3)
Pd1 I2 2.578(3)
Pd1 I3 2.631(3)
Pd1 I4 2.616(3)
Pd2 I3 2.635(3)
Pd2 I4 2.614(3)
Pd2 I5 2.618(3)
Pd2 I6 2.595(3)
Pd3 I7 2.606(3)
Pd3 I8 2.618(3)
Pd3 I9 2.597(3)
N1 C1 1.36(3)
N1 C5 1.35(3)
N1 C16 1.45(3)
C1 C2 1.36(4)
C2 C3 1.37(5)
C3 C4 1.36(4)
C4 C5 1.35(3)
N2 C6 1.29(3)
N2 C10 1.38(3)
N2 C30 1.52(3)
C6 C7 1.37(3)
C7 C8 1.32(4)
C8 C9 1.37(4)
C9 C10 1.37(4)
N3 C11 1.34(3)
N3 C15 1.34(3)
N3 C44 1.47(3)
C11 C12 1.42(3)
C12 C13 1.34(4)
C13 C14 1.34(5)
C14 C15 1.36(4)
C16 C17 1.55(3)
C17 C18 1.50(3)
C18 C19 1.51(4)
C19 C20 1.56(3)
C20 C21 1.51(3)
C21 C22 1.48(3)
C22 C23 1.54(3)
C23 C24 1.52(3)
C24 C25 1.50(3)
C25 C26 1.50(3)
C26 C27 1.51(3)
C27 C28 1.50(3)
C28 C29 1.50(4)
C30 C31 1.47(3)
C31 C32 1.53(3)
C32 C33 1.52(3)
C33 C34 1.49(3)
C34 C35 1.54(3)
C35 C36 1.50(3)
C36 C37 1.53(3)
C37 C38 1.54(3)
C38 C39 1.56(3)
C39 C40 1.51(3)
C40 C41 1.52(4)
C41 C42 1.47(3)
C42 C43 1.47(4)
C44 C45 1.48(4)
C45 C46 1.56(3)
C46 C47 1.48(3)
C47 C48 1.53(3)
C48 C49 1.48(4)
C49 C50 1.48(3)
C50 C51 1.46(4)
C51 C52 1.57(3)
C52 C53 1.50(3)
C53 C54 1.50(3)
C54 C55 1.50(4)
C55 C56 1.52(4)
C56 C57 1.58(5)
